data_4081134
loop_
_publ_author_name
'Daw, Prosenjit'
'Ghatak, Tapas'
'Doucet, Henri'
'Bera, Jitendra K.'

_publ_section_title
;
 Cyclometalations on the Imidazo[1,2-a][1,8]naphthyridine Framework
;
_journal_issue 15
_journal_name_full Organometallics
_journal_page_first 4306
_journal_paper_doi 10.1021/om4004658
_journal_volume 32
_journal_year 2013
_chemical_formula_moiety 'C96 H72 Br6 N18 O6 Pd6'
_chemical_formula_sum 'C96 H72 Br6 N18 O6 Pd6'
_chemical_formula_weight 2691.58
_chemical_name_systematic
; 
 ? 
;
_space_group_IT_number 14
_symmetry_cell_setting monoclinic
_symmetry_space_group_name_Hall '-P 2yn'
_symmetry_space_group_name_H-M 'P 1 21/n 1'
_atom_sites_solution_hydrogens geom
_atom_sites_solution_primary direct
_atom_sites_solution_secondary difmap
_audit_creation_method SHELXL-97
_cell_angle_alpha 90.00
_cell_angle_beta 109.974(3)
_cell_angle_gamma 90.00
_cell_formula_units_Z 2
_cell_length_a 16.875(3)
_cell_length_b 19.182(3)
_cell_length_c 17.333(3)
_cell_measurement_reflns_used 3262
_cell_measurement_temperature 100(2)
_cell_measurement_theta_max 27.52
_cell_measurement_theta_min 2.46
_cell_volume 5273.1(15)
_computing_cell_refinement 'Bruker SAINT'
_computing_data_collection 'Bruker APEX'
_computing_data_reduction 'Bruker SAINT'
_computing_molecular_graphics ORTEP
_computing_publication_material ciftab
_computing_structure_refinement 'SHELXL-97 (Sheldrick, 1997)'
_computing_structure_solution 'SHELXS-97 (Sheldrick, 1990)'
_diffrn_ambient_temperature 100(2)
_diffrn_measured_fraction_theta_full 0.988
_diffrn_measured_fraction_theta_max 0.988
_diffrn_measurement_device_type 'Bruker SMART APEX'
_diffrn_measurement_method 'omega scans'
_diffrn_radiation_monochromator graphite
_diffrn_radiation_source 'fine-focus sealed tube'
_diffrn_radiation_type MoK\a
_diffrn_radiation_wavelength 0.71073
_diffrn_reflns_av_R_equivalents 0.0972
_diffrn_reflns_av_sigmaI/netI 0.1170
_diffrn_reflns_limit_h_max 22
_diffrn_reflns_limit_h_min -22
_diffrn_reflns_limit_k_max 25
_diffrn_reflns_limit_k_min -25
_diffrn_reflns_limit_l_max 23
_diffrn_reflns_limit_l_min -23
_diffrn_reflns_number 47558
_diffrn_reflns_theta_full 28.39
_diffrn_reflns_theta_max 28.39
_diffrn_reflns_theta_min 2.08
_exptl_absorpt_coefficient_mu 3.332
_exptl_absorpt_correction_T_max 0.5853
_exptl_absorpt_correction_T_min 0.4896
_exptl_absorpt_correction_type empirical
_exptl_absorpt_process_details SADABS
_exptl_crystal_colour yellow
_exptl_crystal_density_diffrn 1.695
_exptl_crystal_density_method 'not measured'
_exptl_crystal_description block
_exptl_crystal_F_000 2616
_exptl_crystal_size_max 0.25
_exptl_crystal_size_mid 0.23
_exptl_crystal_size_min 0.18
_platon_squeeze_details
;
;
_refine_diff_density_max 1.374
_refine_diff_density_min -1.214
_refine_diff_density_rms 0.181
_refine_ls_extinction_method none
_refine_ls_goodness_of_fit_ref 0.917
_refine_ls_hydrogen_treatment mixed
_refine_ls_matrix_type full
_refine_ls_number_parameters 599
_refine_ls_number_reflns 13075
_refine_ls_number_restraints 0
_refine_ls_restrained_S_all 0.917
_refine_ls_R_factor_all 0.1419
_refine_ls_R_factor_gt 0.0727
_refine_ls_shift/su_max 0.002
_refine_ls_shift/su_mean 0.000
_refine_ls_structure_factor_coef Fsqd
_refine_ls_weighting_details 'calc w=1/[\s^2^(Fo^2^)+(0.1076P)^2^+0.0000P] where P=(Fo^2^+2Fc^2^)/3'
_refine_ls_weighting_scheme calc
_refine_ls_wR_factor_gt 0.1744
_refine_ls_wR_factor_ref 0.2135
_reflns_number_gt 6343
_reflns_number_total 13075
_reflns_threshold_expression >2sigma(I)
_cod_data_source_file om4004658_si_002.cif
_cod_data_source_block compound7
_cod_depositor_comments
;
The following automatic conversions were performed:

'_symmetry_cell_setting' value 'Monoclinic' changed to 'monoclinic'
according to /home/saulius/struct/CIF-dictionaries/cif_core.dic
dictionary named 'cif_core.dic' version 2.4.2 from 2011-04-26.

Automatic conversion script
Id: cif_fix_values 1891 2012-01-12 08:04:46Z andrius 
;
_cod_original_cell_volume 5273.2(14)
_cod_original_sg_symbol_H-M P21/n
_cod_database_code 4081134

loop_
_symmetry_equiv_pos_as_xyz
'x, y, z'
'-x+1/2, y+1/2, -z+1/2'
'-x, -y, -z'
'x-1/2, -y-1/2, z-1/2'

loop_
_atom_site_label
_atom_site_type_symbol
_atom_site_fract_x
_atom_site_fract_y
_atom_site_fract_z
_atom_site_U_iso_or_equiv
_atom_site_adp_type
_atom_site_occupancy
_atom_site_symmetry_multiplicity
_atom_site_calc_flag
_atom_site_refinement_flags
Pd2 Pd 0.14371(4) 0.02956(4) 0.77527(4) 0.03813(18) Uani 1 1 d .
Pd3 Pd 0.24819(4) -0.19963(4) 1.03891(4) 0.0424(2) Uani 1 1 d .
Pd1 Pd 0.13339(4) 0.24455(4) 1.03566(5) 0.0431(2) Uani 1 1 d .
Br2 Br 0.09723(6) 0.12460(5) 0.67205(6) 0.0531(3) Uani 1 1 d .
Br1 Br 0.12670(8) 0.33946(7) 1.13229(8) 0.0710(4) Uani 1 1 d .
Br3 Br 0.40008(7) -0.18079(7) 1.06061(9) 0.0767(4) Uani 1 1 d .
N5 N 0.2338(4) 0.1683(4) 0.9709(4) 0.0363(16) Uani 1 1 d .
N7 N 0.1020(5) -0.0508(4) 0.6890(4) 0.0434(18) Uani 1 1 d .
N9 N 0.2121(5) -0.1442(4) 0.9341(5) 0.0425(18) Uani 1 1 d .
N6 N 0.1742(4) 0.0975(4) 0.8701(4) 0.0383(16) Uani 1 1 d .
C47 C 0.1787(5) -0.0495(5) 0.8516(5) 0.038(2) Uani 1 1 d .
C38 C 0.1632(7) -0.2988(5) 0.8736(7) 0.054(3) Uani 1 1 d .
C46 C 0.1758(5) -0.1676(5) 0.8591(5) 0.038(2) Uani 1 1 d .
N4 N 0.2640(4) 0.2481(4) 1.0729(5) 0.0447(19) Uani 1 1 d .
C29 C 0.2944(5) 0.2063(5) 1.0292(5) 0.038(2) Uani 1 1 d .
C23 C 0.3347(5) 0.1122(4) 0.9214(5) 0.037(2) Uani 1 1 d .
C20 C 0.4167(8) -0.0466(6) 0.8539(7) 0.072(3) Uani 1 1 d .
H20 H 0.4479 -0.0869 0.8783 0.086 Uiso 1 1 calc R
N8 N 0.1540(4) -0.1106(4) 0.8084(5) 0.0393(17) Uani 1 1 d .
C45 C 0.1127(5) -0.1137(5) 0.7257(5) 0.040(2) Uani 1 1 d .
C41 C 0.0843(6) -0.1780(5) 0.6883(6) 0.047(2) Uani 1 1 d .
C22 C 0.3550(5) 0.0609(4) 0.8672(6) 0.040(2) Uani 1 1 d .
C48 C 0.2155(6) -0.0741(5) 0.9288(6) 0.050(2) Uani 1 1 d .
H48 H 0.2413 -0.0449 0.9749 0.060 Uiso 1 1 calc R
C25 C 0.3779(5) 0.1989(5) 1.0330(6) 0.040(2) Uani 1 1 d .
C44 C 0.0625(6) -0.0479(6) 0.6075(6) 0.054(3) Uani 1 1 d .
H44 H 0.0556 -0.0045 0.5795 0.065 Uiso 1 1 calc R
C26 C 0.4314(6) 0.2409(5) 1.0912(6) 0.049(2) Uani 1 1 d .
H26 H 0.4898 0.2394 1.0987 0.058 Uiso 1 1 calc R
C40 C 0.1038(6) -0.2394(5) 0.7384(6) 0.049(2) Uani 1 1 d .
H40 H 0.0863 -0.2836 0.7136 0.059 Uiso 1 1 calc R
C43 C 0.0307(6) -0.1103(5) 0.5629(6) 0.055(3) Uani 1 1 d .
H43 H 0.0022 -0.1083 0.5052 0.066 Uiso 1 1 calc R
C21 C 0.4003(7) 0.0019(6) 0.9029(6) 0.057(3) Uani 1 1 d .
H21 H 0.4196 -0.0042 0.9607 0.068 Uiso 1 1 calc R
C32 C 0.1151(5) 0.1282(5) 0.8975(5) 0.041(2) Uani 1 1 d .
H32 H 0.0563 0.1192 0.8744 0.049 Uiso 1 1 calc R
C17 C 0.3242(5) 0.0675(5) 0.7827(6) 0.045(2) Uani 1 1 d .
H17 H 0.2895 0.1060 0.7578 0.054 Uiso 1 1 calc R
C28 C 0.3197(6) 0.2876(5) 1.1283(6) 0.051(2) Uani 1 1 d .
H28 H 0.3000 0.3181 1.1610 0.061 Uiso 1 1 calc R
C39 C 0.1473(6) -0.2363(5) 0.8218(6) 0.045(2) Uani 1 1 d .
C42 C 0.0412(6) -0.1742(5) 0.6032(6) 0.049(2) Uani 1 1 d .
H42 H 0.0192 -0.2154 0.5731 0.059 Uiso 1 1 calc R
C30 C 0.2474(5) 0.1226(4) 0.9167(5) 0.0337(19) Uani 1 1 d .
C24 C 0.3953(5) 0.1495(4) 0.9771(6) 0.040(2) Uani 1 1 d .
H24 H 0.4521 0.1432 0.9801 0.048 Uiso 1 1 calc R
C19 C 0.3900(7) -0.0396(6) 0.7706(7) 0.065(3) Uani 1 1 d .
H19 H 0.4029 -0.0743 0.7375 0.078 Uiso 1 1 calc R
C27 C 0.4044(6) 0.2864(5) 1.1406(6) 0.052(2) Uani 1 1 d .
H27 H 0.4430 0.3150 1.1807 0.063 Uiso 1 1 calc R
C18 C 0.3438(7) 0.0186(6) 0.7352(7) 0.059(3) Uani 1 1 d .
H18 H 0.3256 0.0246 0.6773 0.071 Uiso 1 1 calc R
C31 C 0.1487(5) 0.1716(5) 0.9596(6) 0.044(2) Uani 1 1 d .
N2 N -0.1233(5) 0.2562(4) 0.9108(5) 0.0421(18) Uani 1 1 d .
N1 N -0.2668(5) 0.2598(4) 0.8569(5) 0.0463(19) Uani 1 1 d .
N3 N 0.0068(4) 0.2374(4) 0.9862(4) 0.0402(17) Uani 1 1 d .
C7 C -0.0274(6) 0.3121(5) 0.8561(6) 0.043(2) Uani 1 1 d .
C15 C -0.1276(6) 0.2131(5) 0.9731(5) 0.042(2) Uani 1 1 d .
C14 C -0.0408(6) 0.2703(5) 0.9195(6) 0.044(2) Uani 1 1 d .
C16 C -0.0460(5) 0.2046(5) 1.0190(5) 0.041(2) Uani 1 1 d .
H16 H -0.0273 0.1787 1.0687 0.050 Uiso 1 1 calc R
C13 C -0.1940(6) 0.2809(5) 0.8488(5) 0.040(2) Uani 1 1 d .
C37 C 0.0955(7) -0.3355(5) 0.8819(7) 0.057(3) Uani 1 1 d .
H37 H 0.0393 -0.3233 0.8497 0.068 Uiso 1 1 calc R
C12 C -0.3365(7) 0.2864(6) 0.8014(6) 0.059(3) Uani 1 1 d .
H12 H -0.3900 0.2758 0.8052 0.071 Uiso 1 1 calc R
C36 C 0.1109(9) -0.3913(6) 0.9387(8) 0.074(4) Uani 1 1 d .
H36 H 0.0647 -0.4155 0.9456 0.089 Uiso 1 1 calc R
C33 C 0.2468(7) -0.3193(5) 0.9218(6) 0.056(3) Uani 1 1 d .
H33 H 0.2936 -0.2939 0.9177 0.067 Uiso 1 1 calc R
C6 C 0.0598(7) 0.3260(6) 0.8617(7) 0.058(3) Uani 1 1 d .
C9 C -0.1818(6) 0.3234(5) 0.7905(6) 0.048(2) Uani 1 1 d .
C5 C 0.1085(7) 0.3744(6) 0.9177(6) 0.064(3) Uani 1 1 d .
H5 H 0.0826 0.4022 0.9478 0.077 Uiso 1 1 calc R
C1 C 0.0971(6) 0.2877(5) 0.8141(6) 0.053(3) Uani 1 1 d .
H1 H 0.0646 0.2550 0.7749 0.064 Uiso 1 1 calc R
C10 C -0.2560(7) 0.3482(5) 0.7340(7) 0.060(3) Uani 1 1 d .
H10 H -0.2546 0.3788 0.6914 0.072 Uiso 1 1 calc R
C34 C 0.2602(7) -0.3759(5) 0.9746(7) 0.061(3) Uani 1 1 d .
H34 H 0.3162 -0.3905 1.0041 0.073 Uiso 1 1 calc R
C35 C 0.1934(8) -0.4111(6) 0.9847(7) 0.067(3) Uani 1 1 d .
H35 H 0.2032 -0.4486 1.0227 0.081 Uiso 1 1 calc R
C11 C -0.3321(7) 0.3280(6) 0.7402(7) 0.068(3) Uani 1 1 d .
C3 C 0.2310(7) 0.3445(6) 0.8822(8) 0.071(3) Uani 1 1 d .
H3 H 0.2888 0.3500 0.8885 0.085 Uiso 1 1 calc R
C4 C 0.1959(7) 0.3837(6) 0.9315(7) 0.064(3) Uani 1 1 d .
H4 H 0.2292 0.4151 0.9721 0.077 Uiso 1 1 calc R
C2 C 0.1806(8) 0.2976(6) 0.8241(8) 0.067(3) Uani 1 1 d .
H2 H 0.2049 0.2720 0.7909 0.081 Uiso 1 1 calc R
C8 C -0.0978(7) 0.3367(5) 0.7944(6) 0.051(2) Uani 1 1 d .
H8 H -0.0894 0.3640 0.7521 0.061 Uiso 1 1 calc R
O2 O 0.0004(4) 0.1088(4) 0.8462(4) 0.0609(19) Uani 1 1 d .
O1 O -0.0140(5) 0.1296(5) 1.0961(6) 0.092(3) Uani 1 1 d .
O3 O 0.2511(6) -0.0241(5) 1.0219(5) 0.095(3) Uani 1 1 d .
H11 H -0.386(5) 0.346(4) 0.702(5) 0.03(2) Uiso 1 1 d .

loop_
_atom_site_aniso_label
_atom_site_aniso_U_11
_atom_site_aniso_U_22
_atom_site_aniso_U_33
_atom_site_aniso_U_23
_atom_site_aniso_U_13
_atom_site_aniso_U_12
Pd2 0.0384(4) 0.0383(4) 0.0407(4) -0.0023(3) 0.0173(3) -0.0008(3)
Pd3 0.0378(4) 0.0453(4) 0.0506(4) 0.0061(3) 0.0234(3) 0.0050(3)
Pd1 0.0382(4) 0.0476(4) 0.0506(4) -0.0085(3) 0.0244(3) -0.0018(3)
Br2 0.0512(6) 0.0536(6) 0.0532(6) 0.0029(5) 0.0159(5) 0.0074(5)
Br1 0.0660(7) 0.0777(8) 0.0791(8) -0.0236(7) 0.0376(7) 0.0026(6)
Br3 0.0462(6) 0.0873(9) 0.1041(10) 0.0234(7) 0.0355(7) 0.0076(6)
N5 0.029(4) 0.041(4) 0.046(4) -0.007(3) 0.022(3) -0.001(3)
N7 0.045(4) 0.054(5) 0.033(4) -0.006(4) 0.015(3) -0.002(4)
N9 0.047(4) 0.035(4) 0.057(5) 0.001(4) 0.033(4) 0.000(4)
N6 0.037(4) 0.035(4) 0.046(4) -0.004(3) 0.019(3) -0.007(3)
C47 0.043(5) 0.044(5) 0.032(4) -0.004(4) 0.020(4) -0.002(4)
C38 0.064(7) 0.047(6) 0.068(7) 0.002(5) 0.045(6) 0.010(5)
C46 0.035(5) 0.042(5) 0.043(5) -0.009(4) 0.021(4) -0.008(4)
N4 0.030(4) 0.062(5) 0.044(4) -0.016(4) 0.016(3) -0.010(4)
C29 0.028(4) 0.041(5) 0.048(5) -0.001(4) 0.017(4) 0.001(4)
C23 0.029(4) 0.038(5) 0.052(5) 0.010(4) 0.025(4) 0.007(4)
C20 0.087(9) 0.063(7) 0.051(7) 0.000(6) 0.005(6) 0.033(6)
N8 0.040(4) 0.034(4) 0.045(4) 0.001(3) 0.016(4) 0.001(3)
C45 0.041(5) 0.046(5) 0.034(5) 0.013(4) 0.016(4) 0.006(4)
C41 0.049(6) 0.036(5) 0.054(6) -0.020(5) 0.014(5) 0.000(4)
C22 0.033(5) 0.028(4) 0.063(6) 0.004(4) 0.022(4) -0.005(4)
C48 0.048(6) 0.055(6) 0.059(6) -0.006(5) 0.035(5) -0.008(5)
C25 0.021(4) 0.050(5) 0.048(5) -0.003(4) 0.011(4) -0.004(4)
C44 0.058(6) 0.067(7) 0.037(5) 0.006(5) 0.015(5) 0.013(5)
C26 0.030(5) 0.061(7) 0.050(6) 0.007(5) 0.007(4) 0.001(4)
C40 0.055(6) 0.039(5) 0.064(7) -0.016(5) 0.033(5) -0.005(5)
C43 0.061(7) 0.046(6) 0.052(6) -0.015(5) 0.011(5) -0.010(5)
C21 0.065(7) 0.072(7) 0.042(5) -0.003(5) 0.029(5) 0.014(6)
C32 0.033(5) 0.048(5) 0.045(5) -0.013(4) 0.019(4) -0.011(4)
C17 0.038(5) 0.061(6) 0.042(5) -0.002(5) 0.021(4) 0.000(5)
C28 0.039(5) 0.057(6) 0.055(6) -0.010(5) 0.013(5) 0.001(5)
C39 0.056(6) 0.037(5) 0.051(6) -0.002(4) 0.029(5) 0.006(4)
C42 0.045(5) 0.047(6) 0.055(6) -0.009(5) 0.016(5) 0.003(5)
C30 0.039(5) 0.021(4) 0.046(5) 0.004(4) 0.022(4) 0.005(4)
C24 0.027(4) 0.040(5) 0.056(6) 0.001(4) 0.018(4) 0.001(4)
C19 0.062(7) 0.070(8) 0.067(7) -0.010(6) 0.026(6) 0.029(6)
C27 0.048(6) 0.051(6) 0.057(6) -0.013(5) 0.017(5) -0.007(5)
C18 0.065(7) 0.065(7) 0.055(6) 0.003(5) 0.032(6) 0.015(6)
C31 0.031(4) 0.049(6) 0.062(6) 0.012(5) 0.026(4) -0.001(4)
N2 0.047(4) 0.041(4) 0.048(4) -0.005(4) 0.028(4) 0.004(4)
N1 0.038(4) 0.048(5) 0.051(5) 0.004(4) 0.013(4) 0.001(4)
N3 0.034(4) 0.053(5) 0.037(4) -0.005(4) 0.016(3) 0.002(3)
C7 0.045(5) 0.046(6) 0.047(5) -0.001(4) 0.027(5) 0.000(4)
C15 0.044(5) 0.049(6) 0.040(5) 0.002(4) 0.024(4) -0.003(4)
C14 0.041(5) 0.051(6) 0.046(5) -0.007(5) 0.025(4) -0.007(4)
C16 0.040(5) 0.051(6) 0.040(5) 0.008(4) 0.023(4) 0.005(4)
C13 0.048(5) 0.040(5) 0.037(5) 0.005(4) 0.020(4) 0.012(4)
C37 0.063(7) 0.044(6) 0.076(8) -0.003(5) 0.040(6) 0.005(5)
C12 0.054(6) 0.090(8) 0.039(5) 0.019(6) 0.021(5) 0.011(6)
C36 0.123(11) 0.046(6) 0.087(9) 0.010(6) 0.079(9) -0.004(7)
C33 0.059(7) 0.064(7) 0.064(7) -0.015(5) 0.045(6) 0.008(5)
C6 0.070(7) 0.059(7) 0.065(7) 0.015(6) 0.047(6) -0.001(6)
C9 0.046(6) 0.062(7) 0.039(5) 0.003(5) 0.018(5) -0.003(5)
C5 0.083(8) 0.064(7) 0.058(7) -0.015(6) 0.042(6) -0.012(6)
C1 0.057(6) 0.052(6) 0.064(7) 0.000(5) 0.037(5) -0.017(5)
C10 0.074(8) 0.052(6) 0.058(7) 0.012(5) 0.028(6) 0.000(6)
C34 0.077(8) 0.039(6) 0.076(8) 0.016(5) 0.039(7) 0.023(5)
C35 0.096(9) 0.054(7) 0.064(7) 0.016(6) 0.042(7) 0.002(7)
C11 0.051(7) 0.078(8) 0.067(8) 0.027(7) 0.008(6) 0.014(6)
C3 0.062(7) 0.073(8) 0.094(9) 0.020(7) 0.048(7) 0.005(6)
C4 0.071(7) 0.060(7) 0.077(8) 0.001(6) 0.044(7) -0.018(6)
C2 0.073(8) 0.059(7) 0.086(9) 0.008(7) 0.046(7) 0.008(6)
C8 0.068(7) 0.046(6) 0.050(6) 0.007(5) 0.033(5) 0.002(5)
O2 0.040(4) 0.080(5) 0.071(5) -0.007(4) 0.029(4) -0.009(4)
O1 0.046(5) 0.123(8) 0.102(7) 0.016(6) 0.017(5) -0.009(5)
O3 0.107(7) 0.098(7) 0.082(6) -0.008(5) 0.035(6) -0.005(5)

loop_
_atom_type_symbol
_atom_type_description
_atom_type_scat_dispersion_real
_atom_type_scat_dispersion_imag
_atom_type_scat_source
C C 0.0033 0.0016 'International Tables Vol C Tables 4.2.6.8 and 6.1.1.4'
H H 0.0000 0.0000 'International Tables Vol C Tables 4.2.6.8 and 6.1.1.4'
N N 0.0061 0.0033 'International Tables Vol C Tables 4.2.6.8 and 6.1.1.4'
O O 0.0106 0.0060 'International Tables Vol C Tables 4.2.6.8 and 6.1.1.4'
Pd Pd -0.9988 1.0072 'International Tables Vol C Tables 4.2.6.8 and 6.1.1.4'
Br Br -0.2901 2.4595 'International Tables Vol C Tables 4.2.6.8 and 6.1.1.4'

loop_
_geom_angle_atom_site_label_1
_geom_angle_atom_site_label_2
_geom_angle_atom_site_label_3
_geom_angle
_geom_angle_site_symmetry_1
_geom_angle_site_symmetry_3
C47 Pd2 N6 90.9(3) . .
C47 Pd2 N7 82.2(3) . .
N6 Pd2 N7 170.0(3) . .
C47 Pd2 Br2 176.7(2) . .
N6 Pd2 Br2 92.4(2) . .
N7 Pd2 Br2 94.5(2) . .
C15 Pd3 N9 89.5(3) 3_557 .
C15 Pd3 N1 82.2(3) 3_557 3_557
N9 Pd3 N1 171.6(3) . 3_557
C15 Pd3 Br3 177.3(3) 3_557 .
N9 Pd3 Br3 92.2(2) . .
N1 Pd3 Br3 96.2(2) 3_557 .
C31 Pd1 N3 91.7(3) . .
C31 Pd1 N4 82.2(3) . .
N3 Pd1 N4 173.1(3) . .
C31 Pd1 Br1 175.1(2) . .
N3 Pd1 Br1 92.9(2) . .
N4 Pd1 Br1 93.1(2) . .
C30 N5 C29 126.2(7) . .
C30 N5 C31 110.1(7) . .
C29 N5 C31 123.7(7) . .
C44 N7 C45 118.2(8) . .
C44 N7 Pd2 130.3(7) . .
C45 N7 Pd2 111.3(6) . .
C46 N9 C48 106.9(8) . .
C46 N9 Pd3 127.4(6) . .
C48 N9 Pd3 125.5(7) . .
C30 N6 C32 105.7(7) . .
C30 N6 Pd2 131.3(6) . .
C32 N6 Pd2 123.0(6) . .
C48 C47 N8 101.0(8) . .
C48 C47 Pd2 150.0(7) . .
N8 C47 Pd2 109.0(6) . .
C37 C38 C33 118.9(10) . .
C37 C38 C39 119.5(10) . .
C33 C38 C39 121.3(9) . .
N9 C46 N8 107.1(8) . .
N9 C46 C39 135.4(9) . .
N8 C46 C39 117.1(8) . .
C29 N4 C28 116.4(8) . .
C29 N4 Pd1 112.4(6) . .
C28 N4 Pd1 131.1(6) . .
N4 C29 N5 114.0(7) . .
N4 C29 C25 128.2(8) . .
N5 C29 C25 117.7(8) . .
C24 C23 C30 118.2(8) . .
C24 C23 C22 121.6(7) . .
C30 C23 C22 120.2(8) . .
C21 C20 C19 122.2(10) . .
C45 N8 C46 124.6(7) . .
C45 N8 C47 123.9(7) . .
C46 N8 C47 111.4(7) . .
N7 C45 N8 113.3(8) . .
N7 C45 C41 127.0(8) . .
N8 C45 C41 119.6(8) . .
C45 C41 C42 114.3(9) . .
C45 C41 C40 118.2(9) . .
C42 C41 C40 127.4(8) . .
C17 C22 C21 119.8(9) . .
C17 C22 C23 121.8(8) . .
C21 C22 C23 118.2(8) . .
N9 C48 C47 113.5(9) . .
N9 C48 O3 118.7(8) . .
C47 C48 O3 127.0(8) . .
C26 C25 C29 112.1(8) . .
C26 C25 C24 130.1(8) . .
C29 C25 C24 117.8(8) . .
N7 C44 C43 119.7(9) . .
C25 C26 C27 123.3(9) . .
C39 C40 C41 121.9(8) . .
C42 C43 C44 120.5(9) . .
C20 C21 C22 118.8(10) . .
C31 C32 N6 112.9(8) . .
C31 C32 O2 126.7(7) . .
N6 C32 O2 120.4(7) . .
C18 C17 C22 119.8(9) . .
N4 C28 C27 123.0(9) . .
C40 C39 C38 121.7(9) . .
C40 C39 C46 118.4(8) . .
C38 C39 C46 119.9(9) . .
C43 C42 C41 120.3(9) . .
N6 C30 N5 108.4(7) . .
N6 C30 C23 134.6(8) . .
N5 C30 C23 117.0(8) . .
C23 C24 C25 123.1(7) . .
C20 C19 C18 118.8(10) . .
C28 C27 C26 117.0(9) . .
C17 C18 C19 120.4(10) . .
C32 C31 N5 102.9(8) . .
C32 C31 Pd1 149.2(7) . .
N5 C31 Pd1 107.5(6) . .
C14 N2 C15 110.7(8) . .
C14 N2 C13 126.0(8) . .
C15 N2 C13 123.3(8) . .
C12 N1 C13 114.8(8) . .
C12 N1 Pd3 132.2(7) . 3_557
C13 N1 Pd3 112.7(6) . 3_557
C14 N3 C16 107.2(7) . .
C14 N3 Pd1 125.4(6) . .
C16 N3 Pd1 127.1(6) . .
C8 C7 C14 117.7(8) . .
C8 C7 C6 124.6(9) . .
C14 C7 C6 117.8(9) . .
C16 C15 N2 102.7(7) . .
C16 C15 Pd3 148.2(7) . 3_557
N2 C15 Pd3 108.7(6) . 3_557
N3 C14 N2 107.0(8) . .
N3 C14 C7 136.7(8) . .
N2 C14 C7 116.3(8) . .
C15 C16 N3 112.4(8) . .
C15 C16 O1 119.6(7) . .
N3 C16 O1 124.7(7) . .
N1 C13 C9 129.0(9) . .
N1 C13 N2 113.0(8) . .
C9 C13 N2 117.9(9) . .
C38 C37 C36 119.4(11) . .
N1 C12 C11 121.2(10) . .
C35 C36 C37 120.9(11) . .
C34 C33 C38 120.5(10) . .
C5 C6 C1 118.8(10) . .
C5 C6 C7 120.6(9) . .
C1 C6 C7 120.5(10) . .
C13 C9 C10 113.5(9) . .
C13 C9 C8 118.2(9) . .
C10 C9 C8 128.3(9) . .
C6 C5 C4 122.2(10) . .
C2 C1 C6 120.1(10) . .
C11 C10 C9 119.4(10) . .
C35 C34 C33 120.8(11) . .
C34 C35 C36 119.5(10) . .
C12 C11 C10 122.0(10) . .
C2 C3 C4 120.1(11) . .
C3 C4 C5 117.2(11) . .
C1 C2 C3 121.6(11) . .
C7 C8 C9 123.8(9) . .

loop_
_geom_bond_atom_site_label_1
_geom_bond_atom_site_label_2
_geom_bond_distance
_geom_bond_site_symmetry_2
Pd2 C47 1.965(9) .
Pd2 N6 2.021(7) .
Pd2 N7 2.094(7) .
Pd2 Br2 2.4863(13) .
Pd3 C15 1.991(9) 3_557
Pd3 N9 2.012(8) .
Pd3 N1 2.075(8) 3_557
Pd3 Br3 2.4865(13) .
Pd1 C31 1.999(10) .
Pd1 N3 2.016(7) .
Pd1 N4 2.076(7) .
Pd1 Br1 2.5023(13) .
N5 C30 1.361(10) .
N5 C29 1.375(11) .
N5 C31 1.383(10) .
N7 C44 1.342(11) .
N7 C45 1.347(11) .
N9 C46 1.313(11) .
N9 C48 1.350(11) .
N6 C30 1.316(10) .
N6 C32 1.376(10) .
C47 C48 1.354(12) .
C47 N8 1.378(11) .
C38 C37 1.391(13) .
C38 C33 1.427(14) .
C38 C39 1.468(13) .
C46 N8 1.371(11) .
C46 C39 1.474(12) .
N4 C29 1.319(10) .
N4 C28 1.328(11) .
C29 C25 1.396(11) .
C23 C24 1.347(12) .
C23 C30 1.461(10) .
C23 C22 1.479(12) .
C20 C21 1.350(14) .
C20 C19 1.365(14) .
N8 C45 1.365(10) .
C45 C41 1.401(12) .
C41 C42 1.406(13) .
C41 C40 1.433(13) .
C22 C17 1.384(12) .
C22 C21 1.386(13) .
C48 O3 1.795(13) .
C25 C26 1.365(12) .
C25 C24 1.455(12) .
C44 C43 1.427(13) .
C26 C27 1.401(13) .
C40 C39 1.381(13) .
C43 C42 1.392(13) .
C32 C31 1.326(12) .
C32 O2 1.870(10) .
C17 C18 1.361(13) .
C28 C27 1.370(13) .
C19 C18 1.380(14) .
N2 C14 1.376(11) .
N2 C15 1.380(11) .
N2 C13 1.388(11) .
N1 C12 1.341(12) .
N1 C13 1.344(11) .
N1 Pd3 2.075(8) 3_557
N3 C14 1.321(11) .
N3 C16 1.364(10) .
C7 C8 1.381(13) .
C7 C14 1.439(12) .
C7 C6 1.465(13) .
C15 C16 1.343(12) .
C15 Pd3 1.991(9) 3_557
C16 O1 1.912(12) .
C13 C9 1.368(12) .
C37 C36 1.415(14) .
C12 C11 1.350(14) .
C36 C35 1.401(16) .
C33 C34 1.388(14) .
C6 C5 1.391(14) .
C6 C1 1.404(13) .
C9 C10 1.384(14) .
C9 C8 1.419(13) .
C5 C4 1.422(15) .
C1 C2 1.373(14) .
C10 C11 1.379(15) .
C34 C35 1.376(14) .
C3 C2 1.400(16) .
C3 C4 1.411(15) .

loop_
_platon_squeeze_void_nr
_platon_squeeze_void_average_x
_platon_squeeze_void_average_y
_platon_squeeze_void_average_z
_platon_squeeze_void_volume
_platon_squeeze_void_count_electrons
_platon_squeeze_void_content
1 -0.001 0.000 -0.001 522 224 ' '
2 0.499 0.500 0.499 522 224 ' '
3 0.146 0.306 0.638 9 2 ' '
4 0.354 0.806 0.862 9 2 ' '
5 0.646 0.194 0.138 9 2 ' '
6 0.854 0.694 0.362 9 2 ' '
